data_4082990
loop_
_publ_author_name
'Nelson, David J.'
'Collado, Alba'
'Manzini, Simone'
'Meiries, Sebastien'
'Slawin, Alexandra M. Z.'
'Cordes, David B.'
'Nolan, Steven P.'

_publ_section_title
;
 Methoxy-FunctionalizedN-Heterocyclic Carbenes
;
_journal_issue 8
_journal_name_full Organometallics
_journal_page_first 2048
_journal_paper_doi 10.1021/om5001919
_journal_volume 33
_journal_year 2014
_chemical_formula_moiety 'C29 H42 Au Cl N2 O2'
_chemical_formula_sum 'C29 H42 Au Cl N2 O2'
_chemical_formula_weight 683.08
_space_group_IT_number 62
_symmetry_cell_setting orthorhombic
_symmetry_Int_Tables_number 62
_symmetry_space_group_name_Hall '-P 2ac 2n'
_symmetry_space_group_name_H-M 'P n m a'
_atom_sites_solution_hydrogens geom
_atom_sites_solution_primary direct
_atom_sites_solution_secondary difmap
_cell_angle_alpha 90.0000
_cell_angle_beta 90.0000
_cell_angle_gamma 90.0000
_cell_formula_units_Z 4
_cell_length_a 15.436(4)
_cell_length_b 22.566(5)
_cell_length_c 8.2324(15)
_cell_measurement_reflns_used 9633
_cell_measurement_temperature 173
_cell_measurement_theta_max 25.35
_cell_measurement_theta_min 2.47
_cell_volume 2867.6(11)
_computing_cell_refinement 'CrystalClear-SM Expert 2.0 rc13'
_computing_data_collection 'CrystalClear-SM Expert 2.0 rc13 (Rigaku, 2009)'
_computing_data_reduction 'CrystalClear-SM Expert 2.0 rc13'
_computing_molecular_graphics 'CrystalStructure 4.0'
_computing_publication_material 'CrystalStructure 4.0 (Rigaku, 2010)'
_computing_structure_refinement 'SHELXL97 (Sheldrick, 2008)'
_computing_structure_solution 'DIRDIF99-PATTY (Gould, et al., 1999)'
_diffrn_ambient_temperature 173
_diffrn_detector_area_resol_mean 14.629
_diffrn_measured_fraction_theta_full 0.993
_diffrn_measured_fraction_theta_max 0.992
_diffrn_measurement_device_type 'Rigaku Mercury70'
_diffrn_measurement_method \w
_diffrn_radiation_type 'Mo K\a'
_diffrn_radiation_wavelength 0.71075
_diffrn_reflns_av_R_equivalents 0.0473
_diffrn_reflns_Laue_measured_fraction_full 0.993
_diffrn_reflns_Laue_measured_fraction_max 0.992
_diffrn_reflns_limit_h_max 15
_diffrn_reflns_limit_h_min -18
_diffrn_reflns_limit_k_max 20
_diffrn_reflns_limit_k_min -27
_diffrn_reflns_limit_l_max 8
_diffrn_reflns_limit_l_min -9
_diffrn_reflns_number 17634
_diffrn_reflns_point_group_measured_fraction_full 0.993
_diffrn_reflns_point_group_measured_fraction_max 0.992
_diffrn_reflns_theta_full 25.000
_diffrn_reflns_theta_max 25.348
_diffrn_reflns_theta_min 2.634
_diffrn_standards_number 0
_exptl_absorpt_coefficient_mu 5.268
_exptl_absorpt_correction_T_max 0.854
_exptl_absorpt_correction_T_min 0.574
_exptl_absorpt_correction_type multi-scan
_exptl_absorpt_process_details 'REQAB (Rigaku, 1998)'
_exptl_crystal_colour colorless
_exptl_crystal_density_diffrn 1.582
_exptl_crystal_density_method 'not measured'
_exptl_crystal_description prism
_exptl_crystal_F_000 1368.00
_exptl_crystal_size_max 0.120
_exptl_crystal_size_mid 0.050
_exptl_crystal_size_min 0.030
_refine_diff_density_max 1.150
_refine_diff_density_min -1.410
_refine_ls_extinction_method none
_refine_ls_goodness_of_fit_ref 0.749
_refine_ls_hydrogen_treatment constr
_refine_ls_number_parameters 168
_refine_ls_number_reflns 2677
_refine_ls_number_restraints 0
_refine_ls_R_factor_gt 0.0292
_refine_ls_shift/su_max 0.000
_refine_ls_structure_factor_coef Fsqd
_refine_ls_weighting_details 'w = 1/[\s^2^(Fo^2^)+(0.0489P)^2^+5.7309P] where P=(Fo^2^+2Fc^2^)/3'
_refine_ls_weighting_scheme calc
_refine_ls_wR_factor_ref 0.0680
_reflns_number_gt 2398
_reflns_number_total 2677
_reflns_threshold_expression F^2^>2.0\s(F^2^)
_cod_data_source_file om5001919_si_002.cif
_cod_data_source_block 1d
_cod_depositor_comments 'Adding full bibliography for 4082989--4083003.cif.'
_cod_database_code 4082990

loop_
_symmetry_equiv_pos_site_id
_symmetry_equiv_pos_as_xyz
1 +X,+Y,+Z
2 1/2-X,1/2+Y,1/2+Z
3 +X,1/2-Y,+Z
4 1/2-X,-Y,1/2+Z
5 -X,-Y,-Z
6 1/2+X,1/2-Y,1/2-Z
7 -X,1/2+Y,-Z
8 1/2+X,+Y,1/2-Z

loop_
_atom_site_label
_atom_site_type_symbol
_atom_site_fract_x
_atom_site_fract_y
_atom_site_fract_z
_atom_site_U_iso_or_equiv
_atom_site_adp_type
_atom_site_occupancy
_atom_site_symmetry_multiplicity
_atom_site_calc_flag
_atom_site_refinement_flags
Au1 Au 0.10186(2) 0.2500 0.27568(3) 0.02124(10) Uani 1.0 4 d .
Cl1 Cl 0.00197(10) 0.2500 0.07137(18) 0.0397(4) Uani 1.0 4 d .
O7 O 0.1195(2) -0.02256(14) 0.3221(4) 0.0388(8) Uani 1.0 8 d .
N2 N 0.2273(2) 0.20165(13) 0.5138(4) 0.0200(7) Uani 1.0 8 d .
C1 C 0.1916(3) 0.2500 0.4485(6) 0.0200(12) Uani 1.0 4 d .
C3 C 0.2962(3) 0.21644(17) 0.6304(5) 0.0229(9) Uani 1.0 8 d .
C4 C 0.2047(3) 0.14247(15) 0.4674(4) 0.0185(8) Uani 1.0 8 d .
C5 C 0.2468(3) 0.11608(17) 0.3370(5) 0.0252(9) Uani 1.0 8 d .
C6 C 0.2196(3) 0.05992(18) 0.2866(5) 0.0261(10) Uani 1.0 8 d .
C7 C 0.1522(3) 0.03174(18) 0.3662(5) 0.0270(10) Uani 1.0 8 d .
C8 C 0.1139(3) 0.05740(19) 0.5018(5) 0.0279(10) Uani 1.0 8 d .
C9 C 0.1401(3) 0.11267(17) 0.5560(5) 0.0239(9) Uani 1.0 8 d .
C10 C 0.3207(4) 0.1466(2) 0.2467(5) 0.0294(10) Uani 1.0 8 d .
C11 C 0.4036(3) 0.1091(3) 0.2477(6) 0.0372(13) Uani 1.0 8 d .
C12 C 0.2948(4) 0.1625(3) 0.0734(5) 0.0415(12) Uani 1.0 8 d .
C13 C 0.1507(4) -0.0470(3) 0.1752(7) 0.0477(14) Uani 1.0 8 d .
C14 C 0.0964(3) 0.1406(3) 0.7043(6) 0.0301(11) Uani 1.0 8 d .
C15 C 0.0916(3) 0.0970(3) 0.8480(6) 0.0449(13) Uani 1.0 8 d .
C16 C 0.0074(3) 0.1638(2) 0.6595(6) 0.0390(11) Uani 1.0 8 d .
H3A H 0.3528 0.2006 0.5942 0.0275 Uiso 1.0 8 calc R
H3B H 0.2828 0.2006 0.7397 0.0275 Uiso 1.0 8 calc R
H6 H 0.2475 0.0411 0.1976 0.0313 Uiso 1.0 8 calc R
H8 H 0.0693 0.0368 0.5579 0.0335 Uiso 1.0 8 calc R
H10 H 0.3336 0.1844 0.3050 0.0352 Uiso 1.0 8 calc R
H11A H 0.3944 0.0730 0.1838 0.0446 Uiso 1.0 8 calc R
H11B H 0.4182 0.0984 0.3598 0.0446 Uiso 1.0 8 calc R
H11C H 0.4513 0.1320 0.2003 0.0446 Uiso 1.0 8 calc R
H12A H 0.2402 0.1847 0.0750 0.0498 Uiso 1.0 8 calc R
H12B H 0.2872 0.1261 0.0099 0.0498 Uiso 1.0 8 calc R
H12C H 0.3402 0.1869 0.0239 0.0498 Uiso 1.0 8 calc R
H13A H 0.2134 -0.0531 0.1832 0.0572 Uiso 1.0 8 calc R
H13B H 0.1381 -0.0199 0.0854 0.0572 Uiso 1.0 8 calc R
H13C H 0.1222 -0.0851 0.1552 0.0572 Uiso 1.0 8 calc R
H14 H 0.1325 0.1752 0.7391 0.0361 Uiso 1.0 8 calc R
H15A H 0.0692 0.1175 0.9440 0.0539 Uiso 1.0 8 calc R
H15B H 0.1497 0.0815 0.8713 0.0539 Uiso 1.0 8 calc R
H15C H 0.0530 0.0640 0.8201 0.0539 Uiso 1.0 8 calc R
H16A H -0.0300 0.1306 0.6287 0.0468 Uiso 1.0 8 calc R
H16B H 0.0125 0.1913 0.5679 0.0468 Uiso 1.0 8 calc R
H16C H -0.0177 0.1845 0.7529 0.0468 Uiso 1.0 8 calc R

loop_
_atom_site_aniso_label
_atom_site_aniso_U_11
_atom_site_aniso_U_22
_atom_site_aniso_U_33
_atom_site_aniso_U_12
_atom_site_aniso_U_13
_atom_site_aniso_U_23
Au1 0.02110(16) 0.02212(15) 0.02051(16) 0.0000 -0.00511(8) 0.0000
Cl1 0.0371(10) 0.0469(10) 0.0353(9) 0.0000 -0.0202(7) 0.0000
O7 0.048(2) 0.0282(19) 0.0405(18) -0.0099(15) 0.0137(16) -0.0110(15)
N2 0.0237(18) 0.0186(17) 0.0177(17) -0.0010(14) -0.0069(13) 0.0006(13)
C1 0.013(3) 0.023(3) 0.024(3) 0.0000 0.005(3) 0.0000
C3 0.020(2) 0.030(3) 0.018(2) 0.0001(17) -0.0019(16) 0.0057(16)
C4 0.019(2) 0.017(2) 0.019(2) 0.0026(16) -0.0049(15) 0.0013(15)
C5 0.026(3) 0.028(3) 0.021(2) -0.0027(18) 0.0008(17) 0.0031(17)
C6 0.028(3) 0.024(3) 0.027(3) -0.0008(19) 0.0066(17) -0.0050(16)
C7 0.029(3) 0.021(3) 0.031(3) -0.0043(17) -0.0014(18) -0.0032(17)
C8 0.028(3) 0.026(3) 0.029(3) -0.0070(18) 0.0050(17) -0.0000(18)
C9 0.021(3) 0.025(3) 0.026(2) -0.0002(17) -0.0015(17) -0.0010(16)
C10 0.036(3) 0.027(3) 0.025(3) -0.006(3) 0.0058(17) -0.0024(17)
C11 0.027(3) 0.049(4) 0.036(3) -0.007(3) 0.0029(18) 0.009(3)
C12 0.040(3) 0.049(3) 0.035(3) 0.004(3) 0.007(2) 0.011(2)
C13 0.049(4) 0.043(4) 0.051(3) -0.012(3) 0.019(3) -0.024(3)
C14 0.029(3) 0.030(3) 0.031(3) -0.0080(19) 0.0095(17) -0.0106(19)
C15 0.038(3) 0.071(4) 0.026(3) -0.004(3) 0.004(2) -0.006(3)
C16 0.033(3) 0.046(3) 0.038(3) 0.003(3) 0.012(2) -0.001(3)

loop_
_atom_type_symbol
_atom_type_description
_atom_type_scat_dispersion_real
_atom_type_scat_dispersion_imag
_atom_type_scat_source
C C 0.0033 0.0016
;
International Tables for Crystallography
(1992, Vol. C, Tables 4.2.6.8 and 6.1.1.4)
;
H H 0.0000 0.0000
;
International Tables for Crystallography
(1992, Vol. C, Table 6.1.1.4)
;
Au Au -2.0133 8.8022
;
International Tables for Crystallography
(1992, Vol. C, Tables 4.2.6.8 and 6.1.1.4)
;
Cl Cl 0.1484 0.1585
;
International Tables for Crystallography
(1992, Vol. C, Tables 4.2.6.8 and 6.1.1.4)
;
N N 0.0061 0.0033
;
International Tables for Crystallography
(1992, Vol. C, Tables 4.2.6.8 and 6.1.1.4)
;
O O 0.0106 0.0060
;
International Tables for Crystallography
(1992, Vol. C, Tables 4.2.6.8 and 6.1.1.4)
;

loop_
_geom_angle_atom_site_label_1
_geom_angle_atom_site_label_2
_geom_angle_atom_site_label_3
_geom_angle
_geom_angle_publ_flag
_geom_angle_site_symmetry_1
_geom_angle_site_symmetry_3
Cl1 Au1 C1 178.28(15) yes . .
C7 O7 C13 116.7(4) yes . .
C1 N2 C3 112.1(3) yes . .
C1 N2 C4 123.6(3) yes . .
C3 N2 C4 124.2(3) yes . .
Au1 C1 N2 125.2(2) yes . .
Au1 C1 N2 125.2(2) yes . 3_555
N2 C1 N2 109.6(4) yes . 3_555
N2 C3 C3 103.1(3) yes . 3_555
N2 C4 C5 119.5(4) yes . .
N2 C4 C9 118.7(3) yes . .
C5 C4 C9 121.8(4) yes . .
C4 C5 C6 118.5(4) yes . .
C4 C5 C10 122.2(4) yes . .
C6 C5 C10 119.2(4) yes . .
C5 C6 C7 120.1(4) yes . .
O7 C7 C6 124.1(4) yes . .
O7 C7 C8 115.3(4) yes . .
C6 C7 C8 120.6(4) yes . .
C7 C8 C9 120.6(4) yes . .
C4 C9 C8 118.1(4) yes . .
C4 C9 C14 121.9(4) yes . .
C8 C9 C14 119.9(4) yes . .
C5 C10 C11 111.9(4) yes . .
C5 C10 C12 111.5(4) yes . .
C11 C10 C12 110.7(4) yes . .
C9 C14 C15 111.8(4) yes . .
C9 C14 C16 110.3(4) yes . .
C15 C14 C16 111.3(4) yes . .
N2 C3 H3A 111.137 no . .
N2 C3 H3B 111.138 no . .
C3 C3 H3A 111.150 no 3_555 .
C3 C3 H3B 111.150 no 3_555 .
H3A C3 H3B 109.077 no . .
C5 C6 H6 119.955 no . .
C7 C6 H6 119.946 no . .
C7 C8 H8 119.689 no . .
C9 C8 H8 119.679 no . .
C5 C10 H10 107.495 no . .
C11 C10 H10 107.495 no . .
C12 C10 H10 107.503 no . .
C10 C11 H11A 109.474 no . .
C10 C11 H11B 109.473 no . .
C10 C11 H11C 109.481 no . .
H11A C11 H11B 109.453 no . .
H11A C11 H11C 109.472 no . .
H11B C11 H11C 109.474 no . .
C10 C12 H12A 109.476 no . .
C10 C12 H12B 109.476 no . .
C10 C12 H12C 109.470 no . .
H12A C12 H12B 109.474 no . .
H12A C12 H12C 109.460 no . .
H12B C12 H12C 109.471 no . .
O7 C13 H13A 109.468 no . .
O7 C13 H13B 109.469 no . .
O7 C13 H13C 109.466 no . .
H13A C13 H13B 109.483 no . .
H13A C13 H13C 109.472 no . .
H13B C13 H13C 109.469 no . .
C9 C14 H14 107.746 no . .
C15 C14 H14 107.744 no . .
C16 C14 H14 107.747 no . .
C14 C15 H15A 109.478 no . .
C14 C15 H15B 109.474 no . .
C14 C15 H15C 109.476 no . .
H15A C15 H15B 109.471 no . .
H15A C15 H15C 109.476 no . .
H15B C15 H15C 109.452 no . .
C14 C16 H16A 109.480 no . .
C14 C16 H16B 109.475 no . .
C14 C16 H16C 109.469 no . .
H16A C16 H16B 109.468 no . .
H16A C16 H16C 109.474 no . .
H16B C16 H16C 109.461 no . .

loop_
_geom_bond_atom_site_label_1
_geom_bond_atom_site_label_2
_geom_bond_distance
_geom_bond_publ_flag
_geom_bond_site_symmetry_2
Au1 Cl1 2.2818(16) yes .
Au1 C1 1.986(5) yes .
O7 C7 1.374(6) yes .
O7 C13 1.414(7) yes .
N2 C1 1.335(4) yes .
N2 C3 1.471(5) yes .
N2 C4 1.432(5) yes .
C3 C3 1.515(6) yes 3_555
C4 C5 1.389(6) yes .
C4 C9 1.407(6) yes .
C5 C6 1.398(6) yes .
C5 C10 1.526(6) yes .
C6 C7 1.384(6) yes .
C7 C8 1.390(6) yes .
C8 C9 1.385(6) yes .
C9 C14 1.531(6) yes .
C10 C11 1.534(7) yes .
C10 C12 1.524(6) yes .
C14 C15 1.541(7) yes .
C14 C16 1.515(7) yes .
C3 H3A 0.990 no .
C3 H3B 0.990 no .
C6 H6 0.950 no .
C8 H8 0.950 no .
C10 H10 1.000 no .
C11 H11A 0.980 no .
C11 H11B 0.980 no .
C11 H11C 0.980 no .
C12 H12A 0.980 no .
C12 H12B 0.980 no .
C12 H12C 0.980 no .
C13 H13A 0.980 no .
C13 H13B 0.980 no .
C13 H13C 0.980 no .
C14 H14 1.000 no .
C15 H15A 0.980 no .
C15 H15B 0.980 no .
C15 H15C 0.980 no .
C16 H16A 0.980 no .
C16 H16B 0.980 no .
C16 H16C 0.980 no .

loop_
_geom_contact_atom_site_label_1
_geom_contact_atom_site_label_2
_geom_contact_distance
_geom_contact_publ_flag
_geom_contact_site_symmetry_2
Au1 C4 3.301(4) no .
Au1 C4 3.301(4) no 3_555
N2 C4 3.555(5) no 3_555
N2 C10 2.908(6) no .
N2 C14 2.905(6) no .
C1 C3 2.329(6) no 3_555
C1 C4 2.440(4) no 3_555
C1 C5 3.271(5) no .
C1 C5 3.271(5) no 3_555
C1 C9 3.319(5) no .
C1 C9 3.319(5) no 3_555
C1 C10 3.490(6) no .
C1 C10 3.490(6) no 3_555
C1 C14 3.562(6) no .
C1 C14 3.562(6) no 3_555
C3 C5 3.398(6) no .
C3 C9 3.416(6) no .
C3 C10 3.551(6) no .
C3 C14 3.579(6) no .
C4 C7 2.756(6) no .
C4 C12 3.557(6) no .
C4 C16 3.464(6) no .
C5 C8 2.793(6) no .
C6 C9 2.800(6) no .
C6 C11 3.067(7) no .
C6 C12 3.128(7) no .
C6 C13 2.793(7) no .
C8 C15 3.006(7) no .
C8 C16 3.185(7) no .
C4 C13 3.543(7) no 4_555
C5 C13 3.562(7) no 4_555
C13 C4 3.543(7) no 4_554
C13 C5 3.562(7) no 4_554
Au1 H12A 3.0760 no .
Au1 H12A 3.0760 no 3_555
Au1 H16B 3.0730 no .
Au1 H16B 3.0730 no 3_555
O7 H6 2.6487 no .
O7 H8 2.4827 no .
N2 H3A 3.0099 no 3_555
N2 H3B 3.0099 no 3_555
N2 H10 2.4085 no .
N2 H10 3.5015 no 3_555
N2 H14 2.4376 no .
N2 H16B 3.3529 no .
C1 H3A 2.9793 no .
C1 H3A 2.9793 no 3_555
C1 H3B 2.9956 no .
C1 H3B 2.9956 no 3_555
C1 H10 2.8972 no .
C1 H10 2.8972 no 3_555
C1 H12A 3.4913 no .
C1 H12A 3.4913 no 3_555
C1 H14 3.0677 no .
C1 H14 3.0677 no 3_555
C1 H16B 3.2189 no .
C1 H16B 3.2189 no 3_555
C3 H10 2.8341 no .
C3 H10 3.5377 no 3_555
C3 H14 2.8389 no .
C4 H3A 2.8360 no .
C4 H3B 2.8643 no .
C4 H6 3.2564 no .
C4 H8 3.2565 no .
C4 H10 2.5778 no .
C4 H11B 3.5553 no .
C4 H12A 3.4118 no .
C4 H14 2.6062 no .
C4 H16B 3.2704 no .
C5 H3A 3.2868 no .
C5 H11A 2.7799 no .
C5 H11B 2.6827 no .
C5 H11C 3.3703 no .
C5 H12A 2.6568 no .
C5 H12B 2.7738 no .
C5 H12C 3.3574 no .
C6 H8 3.2625 no .
C6 H10 3.3185 no .
C6 H11A 2.8434 no .
C6 H11B 3.2424 no .
C6 H12A 3.3259 no .
C6 H12B 2.9174 no .
C6 H13A 2.6893 no .
C6 H13B 2.7512 no .
C7 H13A 2.6119 no .
C7 H13B 2.5973 no .
C7 H13C 3.1917 no .
C8 H6 3.2648 no .
C8 H14 3.3104 no .
C8 H15B 3.1390 no .
C8 H15C 2.7877 no .
C8 H16A 2.9581 no .
C8 H16B 3.4456 no .
C9 H3B 3.3290 no .
C9 H15A 3.3786 no .
C9 H15B 2.6935 no .
C9 H15C 2.7822 no .
C9 H16A 2.7232 no .
C9 H16B 2.6522 no .
C9 H16C 3.3451 no .
C10 H3A 3.1499 no .
C10 H6 2.6663 no .
C11 H6 2.8882 no .
C11 H12A 3.3604 no .
C11 H12B 2.6850 no .
C11 H12C 2.7260 no .
C12 H6 3.0143 no .
C12 H11A 2.6954 no .
C12 H11B 3.3588 no .
C12 H11C 2.7201 no .
C12 H12A 3.5504 no 3_555
C12 H12C 3.4947 no 3_555
C13 H6 2.4935 no .
C14 H3B 3.1940 no .
C14 H8 2.6663 no .
C15 H8 2.7681 no .
C15 H16A 2.7125 no .
C15 H16B 3.3674 no .
C15 H16C 2.7137 no .
C16 H8 3.1331 no .
C16 H15A 2.7357 no .
C16 H15B 3.3622 no .
C16 H15C 2.7031 no .
C16 H16B 3.3575 no 3_555
C16 H16C 3.5311 no 3_555
H3A H3A 2.2291 no 3_555
H3A H3B 2.7514 no 3_555
H3A H10 2.4274 no .
H3A H10 3.5342 no 3_555
H3A H11B 3.1731 no .
H3B H3B 2.2291 no 3_555
H3B H14 2.3916 no .
H3B H15B 3.5526 no .
H6 H11A 2.3832 no .
H6 H11B 3.2252 no .
H6 H12A 3.3963 no .
H6 H12B 2.5398 no .
H6 H13A 2.1910 no .
H6 H13B 2.3652 no .
H6 H13C 3.4602 no .
H8 H14 3.5941 no .
H8 H15B 3.0350 no .
H8 H15C 2.2579 no .
H8 H16A 2.6764 no .
H8 H16B 3.5950 no .
H10 H10 2.9602 no 3_555
H10 H11A 2.8623 no .
H10 H11B 2.3828 no .
H10 H11C 2.3316 no .
H10 H12A 2.3801 no .
H10 H12B 2.8542 no .
H10 H12C 2.3165 no .
H11A H12A 3.5798 no .
H11A H12B 2.4942 no .
H11A H12C 3.0052 no .
H11B H12B 3.5745 no .
H11C H12B 2.9809 no .
H11C H12C 2.5650 no .
H12A H12A 2.9480 no 3_555
H12A H12C 3.3104 no 3_555
H12C H12C 2.8487 no 3_555
H14 H14 3.3781 no 3_555
H14 H15A 2.3427 no .
H14 H15B 2.3912 no .
H14 H15C 2.8698 no .
H14 H16A 2.8509 no .
H14 H16B 2.3551 no .
H14 H16C 2.3308 no .
H15A H16A 3.0279 no .
H15A H16C 2.5612 no .
H15B H16A 3.5921 no .
H15C H16A 2.5248 no .
H15C H16B 3.5981 no .
H15C H16C 2.9807 no .
H16B H16B 2.6497 no 3_555
H16B H16C 3.2244 no 3_555
H16C H16C 2.9571 no 3_555
Au1 H11C 3.5395 no 6_455
Au1 H11C 3.5395 no 8_455
Cl1 H3A 2.8983 no 6_455
Cl1 H3A 2.8983 no 8_455
Cl1 H10 3.1588 no 6_455
Cl1 H10 3.1588 no 8_455
Cl1 H11C 3.3514 no 6_455
Cl1 H11C 3.3514 no 8_455
Cl1 H15A 3.3333 no 1_554
Cl1 H15A 3.3333 no 3_554
Cl1 H16C 3.0256 no 1_554
Cl1 H16C 3.0256 no 3_554
O7 H8 3.0934 no 5_556
O7 H11A 3.1948 no 4_555
O7 H12B 3.1503 no 4_555
O7 H15C 3.0546 no 5_556
O7 H16A 2.8300 no 5_556
C3 H12C 3.3769 no 1_556
C3 H13C 3.2262 no 4_555
C3 H16C 3.1130 no 8_556
C4 H13A 2.9713 no 4_555
C4 H13C 3.3482 no 4_555
C5 H13A 3.2441 no 4_555
C5 H13B 3.4721 no 4_555
C5 H13C 3.3828 no 4_555
C6 H13A 3.4284 no 4_555
C6 H13B 3.4196 no 4_555
C7 H6 3.5415 no 4_555
C7 H11A 3.5977 no 4_555
C7 H13A 3.3686 no 4_555
C8 H6 3.4807 no 4_555
C8 H8 3.5722 no 5_556
C8 H11A 3.3051 no 4_555
C8 H11C 3.4505 no 8_455
C8 H13A 3.0573 no 4_555
C9 H13A 2.8323 no 4_555
C11 H13B 3.4931 no 4_555
C11 H13C 3.4217 no 4_555
C11 H16A 3.2994 no 8_555
C12 H3B 2.8846 no 1_554
C12 H15B 3.3349 no 1_554
C12 H16A 3.2565 no 8_555
C13 H3A 3.5296 no 4_554
C13 H11B 3.0361 no 4_554
C13 H12B 3.4196 no 4_555
C13 H15B 3.5653 no 4_554
C13 H15C 3.1670 no 5_556
C13 H16A 3.1026 no 5_556
C14 H13A 3.5427 no 4_555
C15 H11B 3.5991 no 8_456
C15 H12A 3.5596 no 1_556
C15 H12B 3.3655 no 1_556
C15 H13A 3.4468 no 4_555
C15 H13B 3.3591 no 1_556
C15 H13C 3.3108 no 5_556
C16 H3A 3.2398 no 8_456
C16 H11C 3.1680 no 8_455
C16 H12C 3.0361 no 8_455
C16 H13C 3.0785 no 5_556
H3A Cl1 2.8983 no 6_555
H3A C13 3.5296 no 4_555
H3A C16 3.2398 no 8_556
H3A H12C 3.5564 no 1_556
H3A H13A 3.5595 no 4_555
H3A H13C 2.6816 no 4_555
H3A H16A 3.3122 no 8_556
H3A H16C 3.5069 no 6_556
H3A H16C 2.3889 no 8_556
H3B C12 2.8846 no 1_556
H3B H12A 2.8604 no 1_556
H3B H12B 2.7886 no 1_556
H3B H12C 2.5208 no 1_556
H3B H12C 3.5644 no 3_556
H3B H13A 3.3627 no 4_555
H3B H13C 3.0697 no 4_555
H3B H16A 3.4665 no 8_556
H3B H16C 3.1000 no 8_556
H6 C7 3.5415 no 4_554
H6 C8 3.4807 no 4_554
H6 H8 3.5229 no 4_554
H6 H15B 3.2139 no 1_554
H6 H15B 3.4956 no 4_554
H8 O7 3.0934 no 5_556
H8 C8 3.5722 no 5_556
H8 H6 3.5229 no 4_555
H8 H8 2.8725 no 5_556
H8 H11A 2.7447 no 4_555
H8 H11A 3.4517 no 8_455
H8 H11C 3.5291 no 8_455
H8 H13A 3.5281 no 4_555
H10 Cl1 3.1588 no 6_555
H11A O7 3.1948 no 4_554
H11A C7 3.5977 no 4_554
H11A C8 3.3051 no 4_554
H11A H8 2.7447 no 4_554
H11A H8 3.4517 no 8_555
H11A H13B 3.5532 no 4_555
H11A H15C 3.3894 no 4_554
H11A H16A 3.1085 no 8_555
H11B C13 3.0361 no 4_555
H11B C15 3.5991 no 8_556
H11B H13A 3.5021 no 4_555
H11B H13B 2.7101 no 4_555
H11B H13C 2.5289 no 4_555
H11B H15A 2.8685 no 8_556
H11B H15C 3.4458 no 8_556
H11C Au1 3.5395 no 6_555
H11C Cl1 3.3514 no 6_555
H11C C8 3.4505 no 8_555
H11C C16 3.1680 no 8_555
H11C H8 3.5291 no 8_555
H11C H15A 3.4635 no 8_556
H11C H16A 2.7241 no 8_555
H11C H16B 2.7487 no 8_555
H12A C15 3.5596 no 1_554
H12A H3B 2.8604 no 1_554
H12A H14 3.2340 no 1_554
H12A H15A 3.2289 no 1_554
H12A H15B 3.1912 no 1_554
H12B O7 3.1503 no 4_554
H12B C13 3.4196 no 4_554
H12B C15 3.3655 no 1_554
H12B H3B 2.7886 no 1_554
H12B H13A 3.1543 no 4_554
H12B H13C 3.3666 no 4_554
H12B H14 3.4497 no 1_554
H12B H15A 3.4145 no 1_554
H12B H15B 2.6122 no 1_554
H12B H16A 3.0445 no 8_555
H12C C3 3.3769 no 1_554
H12C C16 3.0361 no 8_555
H12C H3A 3.5564 no 1_554
H12C H3B 2.5208 no 1_554
H12C H3B 3.5644 no 3_554
H12C H16A 2.6853 no 8_555
H12C H16B 2.7675 no 8_555
H12C H16C 3.1631 no 8_555
H13A C4 2.9713 no 4_554
H13A C5 3.2441 no 4_554
H13A C6 3.4284 no 4_554
H13A C7 3.3686 no 4_554
H13A C8 3.0573 no 4_554
H13A C9 2.8323 no 4_554
H13A C14 3.5427 no 4_554
H13A C15 3.4468 no 4_554
H13A H3A 3.5595 no 4_554
H13A H3B 3.3627 no 4_554
H13A H8 3.5281 no 4_554
H13A H11B 3.5021 no 4_554
H13A H12B 3.1543 no 4_555
H13A H15B 2.6979 no 4_554
H13B C5 3.4721 no 4_554
H13B C6 3.4196 no 4_554
H13B C11 3.4931 no 4_554
H13B C15 3.3591 no 1_554
H13B H11A 3.5532 no 4_554
H13B H11B 2.7101 no 4_554
H13B H15A 3.4783 no 1_554
H13B H15B 2.8937 no 1_554
H13B H15C 3.1751 no 1_554
H13B H15C 3.2086 no 5_556
H13C C3 3.2262 no 4_554
H13C C4 3.3482 no 4_554
H13C C5 3.3828 no 4_554
H13C C11 3.4217 no 4_554
H13C C15 3.3108 no 5_556
H13C C16 3.0785 no 5_556
H13C H3A 2.6816 no 4_554
H13C H3B 3.0697 no 4_554
H13C H11B 2.5289 no 4_554
H13C H12B 3.3666 no 4_555
H13C H15A 3.1507 no 5_556
H13C H15C 2.7524 no 5_556
H13C H16A 2.4972 no 5_556
H13C H16C 2.8627 no 5_556
H14 H12A 3.2340 no 1_556
H14 H12B 3.4497 no 1_556
H15A Cl1 3.3333 no 1_556
H15A H11B 2.8685 no 8_456
H15A H11C 3.4635 no 8_456
H15A H12A 3.2289 no 1_556
H15A H12B 3.4145 no 1_556
H15A H13B 3.4783 no 1_556
H15A H13C 3.1507 no 5_556
H15B C12 3.3349 no 1_556
H15B C13 3.5653 no 4_555
H15B H6 3.2139 no 1_556
H15B H6 3.4956 no 4_555
H15B H12A 3.1912 no 1_556
H15B H12B 2.6122 no 1_556
H15B H13A 2.6979 no 4_555
H15B H13B 2.8937 no 1_556
H15C O7 3.0546 no 5_556
H15C C13 3.1670 no 5_556
H15C H11A 3.3894 no 4_555
H15C H11B 3.4458 no 8_456
H15C H13B 3.1751 no 1_556
H15C H13B 3.2086 no 5_556
H15C H13C 2.7524 no 5_556
H16A O7 2.8300 no 5_556
H16A C11 3.2994 no 8_455
H16A C12 3.2565 no 8_455
H16A C13 3.1026 no 5_556
H16A H3A 3.3122 no 8_456
H16A H3B 3.4665 no 8_456
H16A H11A 3.1085 no 8_455
H16A H11C 2.7241 no 8_455
H16A H12B 3.0445 no 8_455
H16A H12C 2.6853 no 8_455
H16A H13C 2.4972 no 5_556
H16B H11C 2.7487 no 8_455
H16B H12C 2.7675 no 8_455
H16C Cl1 3.0256 no 1_556
H16C C3 3.1130 no 8_456
H16C H3A 3.5069 no 6_456
H16C H3A 2.3889 no 8_456
H16C H3B 3.1000 no 8_456
H16C H12C 3.1631 no 8_455
H16C H13C 2.8627 no 5_556

loop_
_geom_torsion_atom_site_label_1
_geom_torsion_atom_site_label_2
_geom_torsion_atom_site_label_3
_geom_torsion_atom_site_label_4
_geom_torsion
_geom_torsion_publ_flag
_geom_torsion_site_symmetry_3
_geom_torsion_site_symmetry_4
C13 O7 C7 C6 -7.6(6) no . .
C13 O7 C7 C8 173.6(4) no . .
C1 N2 C3 C3 1.4(4) no . 3_555
C3 N2 C1 Au1 175.8(3) no . .
C3 N2 C1 N2 -2.4(5) no . 3_555
C1 N2 C4 C5 86.8(5) no . .
C1 N2 C4 C9 -93.2(5) no . .
C4 N2 C1 Au1 -0.4(6) no . .
C4 N2 C1 N2 -178.6(3) no . 3_555
C3 N2 C4 C5 -88.9(4) no . .
C3 N2 C4 C9 91.0(4) no . .
C4 N2 C3 C3 177.6(3) no . 3_555
N2 C3 C3 N2 0.0(4) no 3_555 3_555
N2 C4 C5 C6 -175.6(3) no . .
N2 C4 C5 C10 3.8(6) no . .
N2 C4 C9 C8 174.8(3) no . .
N2 C4 C9 C14 -2.7(5) no . .
C5 C4 C9 C8 -5.2(6) no . .
C5 C4 C9 C14 177.2(3) no . .
C9 C4 C5 C6 4.4(6) no . .
C9 C4 C5 C10 -176.2(3) no . .
C4 C5 C6 C7 -0.1(6) no . .
C4 C5 C10 C11 122.7(4) no . .
C4 C5 C10 C12 -112.7(4) no . .
C6 C5 C10 C11 -58.0(5) no . .
C6 C5 C10 C12 66.7(5) no . .
C10 C5 C6 C7 -179.5(4) no . .
C5 C6 C7 O7 177.9(4) no . .
C5 C6 C7 C8 -3.4(6) no . .
O7 C7 C8 C9 -178.6(4) no . .
C6 C7 C8 C9 2.6(6) no . .
C7 C8 C9 C4 1.6(6) no . .
C7 C8 C9 C14 179.2(4) no . .
C4 C9 C14 C15 -133.4(4) no . .
C4 C9 C14 C16 102.1(4) no . .
C8 C9 C14 C15 49.1(5) no . .
C8 C9 C14 C16 -75.4(5) no . .
